data_2232114
loop_
_publ_author_name
'Asiri, Abdullah M.'
'Al-Youbi, Abdulrahman O.'
'Faidallah, Hassan M.'
'Ng, Seik Weng'

_publ_section_title
;
 1,1,1-Trifluoro-4-(thiophen-2-yl)-4-[(2-{[4,4,4-trifluoro-3-oxo-1-(thiophen-2-yl)but-1-en-1-yl]amino}ethyl)amino]but-3-en-2-one
;
_journal_coeditor_code XU5326
_journal_issue 10
_journal_name_full 'Acta Crystallographica Section E'
_journal_page_first o2659
_journal_page_last o2660
_journal_paper_doi 10.1107/S1600536811036889
_journal_volume 67
_journal_year 2011
_chemical_formula_iupac 'C18 H14 F6 N2 O2 S2'
_chemical_formula_moiety 'C18 H14 F6 N2 O2 S2'
_chemical_formula_sum 'C18 H14 F6 N2 O2 S2'
_chemical_formula_weight 468.43
_chemical_name_systematic
;
1,1,1-Trifluoro-4-(thiophen-2-yl)-4-[(2-{[4,4,4-trifluoro-3-oxo-1-(thiophen-2-
yl)but-1-en-1-yl]amino}ethyl)amino]but-3-en-2-one
;
_space_group_IT_number 33
_symmetry_cell_setting orthorhombic
_symmetry_space_group_name_Hall 'P 2c -2n'
_symmetry_space_group_name_H-M 'P n a 21'
_atom_sites_solution_hydrogens geom
_atom_sites_solution_primary direct
_atom_sites_solution_secondary difmap
_audit_creation_method SHELXL-97
_cell_angle_alpha 90.00
_cell_angle_beta 90.00
_cell_angle_gamma 90.00
_cell_formula_units_Z 8
_cell_length_a 20.4520(4)
_cell_length_b 12.5201(2)
_cell_length_c 15.8328(2)
_cell_measurement_reflns_used 16458
_cell_measurement_temperature 100(2)
_cell_measurement_theta_max 27.50
_cell_measurement_theta_min 2.30
_cell_volume 4054.16(11)
_computing_cell_refinement 'CrysAlis PRO (Agilent, 2010)'
_computing_data_collection 'CrysAlis PRO (Agilent, 2010)'
_computing_data_reduction 'CrysAlis PRO (Agilent, 2010)'
_computing_molecular_graphics 'X-SEED (Barbour, 2001)'
_computing_publication_material 'publCIF (Westrip, 2010)'
_computing_structure_refinement 'SHELXL97 (Sheldrick, 2008)'
_computing_structure_solution 'SHELXS97 (Sheldrick, 2008)'
_diffrn_ambient_temperature 100(2)
_diffrn_detector_area_resol_mean 10.4041
_diffrn_measured_fraction_theta_full 0.998
_diffrn_measured_fraction_theta_max 0.998
_diffrn_measurement_device_type 'Agilent SuperNova Dual diffractometer with an Atlas detector'
_diffrn_measurement_method \w
_diffrn_radiation_monochromator Mirror
_diffrn_radiation_source 'SuperNova (Mo) X-ray Source'
_diffrn_radiation_type MoK\a
_diffrn_radiation_wavelength 0.71073
_diffrn_reflns_av_R_equivalents 0.0369
_diffrn_reflns_av_sigmaI/netI 0.0339
_diffrn_reflns_limit_h_max 24
_diffrn_reflns_limit_h_min -26
_diffrn_reflns_limit_k_max 15
_diffrn_reflns_limit_k_min -16
_diffrn_reflns_limit_l_max 20
_diffrn_reflns_limit_l_min -20
_diffrn_reflns_number 40183
_diffrn_reflns_theta_full 27.55
_diffrn_reflns_theta_max 27.55
_diffrn_reflns_theta_min 2.30
_diffrn_standards_decay_% 0
_diffrn_standards_interval_count 0
_diffrn_standards_interval_time 0
_diffrn_standards_number 0
_exptl_absorpt_coefficient_mu 0.334
_exptl_absorpt_correction_T_max 0.9362
_exptl_absorpt_correction_T_min 0.9064
_exptl_absorpt_correction_type multi-scan
_exptl_absorpt_process_details '(CrysAlis PRO; Agilent, 2010)'
_exptl_crystal_colour light-yellow
_exptl_crystal_density_diffrn 1.535
_exptl_crystal_density_method 'not measured'
_exptl_crystal_description block
_exptl_crystal_F_000 1904
_exptl_crystal_size_max 0.30
_exptl_crystal_size_mid 0.25
_exptl_crystal_size_min 0.20
_refine_diff_density_max 0.606
_refine_diff_density_min -0.593
_refine_ls_abs_structure_details 'Flack (1983), 4340 Friedel pairs'
_refine_ls_abs_structure_Flack 0.01(7)
_refine_ls_extinction_method none
_refine_ls_goodness_of_fit_ref 1.045
_refine_ls_hydrogen_treatment mixed
_refine_ls_matrix_type full
_refine_ls_number_parameters 633
_refine_ls_number_reflns 9198
_refine_ls_number_restraints 242
_refine_ls_restrained_S_all 1.214
_refine_ls_R_factor_all 0.0538
_refine_ls_R_factor_gt 0.0461
_refine_ls_shift/su_max 0.001
_refine_ls_shift/su_mean 0.001
_refine_ls_structure_factor_coef Fsqd
_refine_ls_weighting_details 'calc w=1/[\s^2^(Fo^2^)+(0.0629P)^2^+2.3648P] where P=(Fo^2^+2Fc^2^)/3'
_refine_ls_weighting_scheme calc
_refine_ls_wR_factor_gt 0.1143
_refine_ls_wR_factor_ref 0.1217
_reflns_number_gt 8265
_reflns_number_total 9198
_reflns_threshold_expression I>2\s(I)
_cod_data_source_file xu5326.cif
_cod_data_source_block I
_cod_database_code 2232114
_cod_database_fobs_code 2232114

loop_
_symmetry_equiv_pos_as_xyz
'x, y, z'
'-x, -y, z+1/2'
'x+1/2, -y+1/2, z'
'-x+1/2, y+1/2, z+1/2'

loop_
_atom_site_type_symbol
_atom_site_label
_atom_site_fract_x
_atom_site_fract_y
_atom_site_fract_z
_atom_site_U_iso_or_equiv
_atom_site_adp_type
_atom_site_calc_flag
_atom_site_refinement_flags
_atom_site_occupancy
_atom_site_symmetry_multiplicity
_atom_site_disorder_assembly
_atom_site_disorder_group
S S1 0.81914(6) 0.35483(9) 0.50113(16) 0.0299(3) Uani d PD 0.817(4) 1 A 1
C C3' 0.8183(5) 0.3618(12) 0.4772(9) 0.030 Uiso d PD 0.183(4) 1 A 2
H H3' 0.8582 0.4000 0.4718 0.036 Uiso calc PR 0.183(4) 1 A 2
S S2 0.77950(7) 0.40257(11) 0.05479(16) 0.0309(4) Uani d PD 0.778(4) 1 B 1
C C13' 0.7645(6) 0.4026(14) 0.0719(9) 0.031 Uiso d PD 0.222(4) 1 B 2
H H13' 0.8073 0.3795 0.0575 0.037 Uiso calc PR 0.222(4) 1 B 2
S S3 0.52193(5) 0.51039(8) 0.63447(16) 0.0349(3) Uani d PD 0.960(4) 1 C 1
C C21' 0.5388(9) 0.502(3) 0.617(4) 0.035 Uiso d PD 0.040(4) 1 C 2
H H21' 0.4987 0.4743 0.6380 0.042 Uiso calc PR 0.040(4) 1 C 2
S S4 0.63026(8) 0.23117(13) 0.98065(17) 0.0337(4) Uani d PD 0.665(4) 1 D 1
C C31' 0.6224(5) 0.2405(11) 0.9654(7) 0.034 Uiso d PD 0.335(4) 1 D 2
H H31' 0.6605 0.2696 0.9909 0.040 Uiso calc PR 0.335(4) 1 D 2
C C1 0.7728(2) 0.2583(3) 0.5476(3) 0.0292(10) Uani d PD 0.817(4) 1 A 1
H H1 0.7856 0.2198 0.5966 0.035 Uiso calc PR 0.817(4) 1 A 1
C C2' 0.8064(7) 0.2803(13) 0.5393(9) 0.029 Uiso d PD 0.183(4) 1 A 2
H H2' 0.8371 0.2574 0.5805 0.035 Uiso calc PR 0.183(4) 1 A 2
C C2 0.71492(19) 0.2427(3) 0.5062(3) 0.0273(9) Uani d PD 0.817(4) 1 A 1
H H2 0.6831 0.1907 0.5210 0.033 Uiso calc PR 0.817(4) 1 A 1
C C1' 0.7452(8) 0.2410(12) 0.5305(9) 0.027 Uiso d PD 0.183(4) 1 A 2
H H1' 0.7276 0.1863 0.5653 0.033 Uiso calc PR 0.183(4) 1 A 2
C C3 0.7094(3) 0.3148(5) 0.4387(4) 0.0270(14) Uani d PD 0.817(4) 1 A 1
H H3 0.6712 0.3196 0.4047 0.032 Uiso calc PR 0.817(4) 1 A 1
S S1' 0.7030(3) 0.3001(8) 0.4502(6) 0.027 Uiso d PD 0.183(4) 1 A 2
C C11 0.7226(3) 0.4923(5) 0.0199(4) 0.0344(13) Uani d PD 0.778(4) 1 B 1
H H11 0.7273 0.5338 -0.0300 0.041 Uiso calc PR 0.778(4) 1 B 1
C C12' 0.7283(10) 0.478(2) 0.0239(13) 0.034 Uiso d PD 0.222(4) 1 B 2
H H12' 0.7443 0.5110 -0.0261 0.041 Uiso calc PR 0.222(4) 1 B 2
C C12 0.6696(3) 0.4975(5) 0.0719(3) 0.0329(12) Uani d PD 0.778(4) 1 B 1
H H12 0.6334 0.5439 0.0634 0.039 Uiso calc PR 0.778(4) 1 B 1
C C11' 0.6679(10) 0.4979(18) 0.0575(11) 0.033 Uiso d PD 0.222(4) 1 B 2
H H11' 0.6370 0.5460 0.0339 0.039 Uiso calc PR 0.222(4) 1 B 2
C C13 0.6751(3) 0.4259(4) 0.1393(4) 0.0283(12) Uani d PD 0.778(4) 1 B 1
H H13 0.6422 0.4187 0.1812 0.034 Uiso calc PR 0.778(4) 1 B 1
S S2' 0.6554(2) 0.4254(6) 0.1468(4) 0.028 Uiso d PD 0.222(4) 1 B 2
C C19 0.5478(2) 0.6236(3) 0.5854(3) 0.0439(12) Uani d PD 0.960(4) 1 C 1
H H19 0.5209 0.6844 0.5761 0.053 Uiso calc PR 0.960(4) 1 C 1
C C20' 0.545(2) 0.600(5) 0.573(6) 0.044 Uiso d PD 0.040(4) 1 C 2
H H20' 0.5089 0.6463 0.5616 0.053 Uiso calc PR 0.040(4) 1 C 2
C C20 0.6113(2) 0.6170(3) 0.5612(3) 0.0374(10) Uani d PD 0.960(4) 1 C 1
H H20 0.6343 0.6723 0.5327 0.045 Uiso calc PR 0.960(4) 1 C 1
C C19' 0.607(2) 0.621(4) 0.549(5) 0.037 Uiso d PD 0.040(4) 1 C 2
H H19' 0.6205 0.6834 0.5193 0.045 Uiso calc PR 0.040(4) 1 C 2
C C21 0.6388(2) 0.5186(4) 0.5835(3) 0.0277(8) Uani d PD 0.960(4) 1 C 1
H H21 0.6828 0.5002 0.5711 0.033 Uiso calc PR 0.960(4) 1 C 1
S S3' 0.6590(11) 0.521(2) 0.580(2) 0.028 Uiso d PD 0.040(4) 1 C 2
C C29 0.5823(3) 0.1198(5) 0.9760(5) 0.0365(17) Uani d PD 0.665(4) 1 D 1
H H29 0.5894 0.0584 1.0101 0.044 Uiso calc PR 0.665(4) 1 D 1
C C30' 0.5976(7) 0.1367(11) 0.9825(8) 0.037 Uiso d PD 0.335(4) 1 D 2
H H30' 0.6171 0.0879 1.0210 0.044 Uiso calc PR 0.335(4) 1 D 2
C C30 0.5329(3) 0.1272(5) 0.9190(5) 0.0352(15) Uani d PD 0.665(4) 1 D 1
H H30 0.5029 0.0715 0.9063 0.042 Uiso calc PR 0.665(4) 1 D 1
C C29' 0.5429(7) 0.1157(11) 0.9377(8) 0.035 Uiso d PD 0.335(4) 1 D 2
H H29' 0.5193 0.0505 0.9407 0.042 Uiso calc PR 0.335(4) 1 D 2
C C31 0.5325(5) 0.2282(8) 0.8817(8) 0.039(2) Uani d PD 0.665(4) 1 D 1
H H31 0.4999 0.2503 0.8427 0.046 Uiso calc PR 0.665(4) 1 D 1
S S4' 0.5213(3) 0.2209(6) 0.8748(4) 0.039 Uiso d PD 0.335(4) 1 D 2
F F1 0.58969(11) 0.6069(2) 0.3032(3) 0.0653(9) Uani d . 1 1 A .
F F2 0.63964(14) 0.7449(2) 0.3477(3) 0.0697(9) Uani d . 1 1 A .
F F3 0.63082(13) 0.7177(3) 0.2175(2) 0.0758(11) Uani d . 1 1 A .
F F4 0.58607(10) 0.10854(18) 0.2800(3) 0.0557(7) Uani d . 1 1 B .
F F5 0.63759(19) 0.0490(4) 0.3863(2) 0.1062(16) Uani d . 1 1 B .
F F6 0.64439(12) -0.02908(19) 0.2702(3) 0.0724(10) Uani d . 1 1 B .
F F7 0.4634(2) 0.1221(3) 0.5841(4) 0.0691(19) Uani d PDU 0.637(8) 1 C 1
F F8 0.5383(3) 0.0168(6) 0.5542(5) 0.118(3) Uani d PDU 0.637(8) 1 C 1
F F9 0.4967(3) 0.0071(5) 0.6696(4) 0.088(2) Uani d PDU 0.637(8) 1 C 1
F F7' 0.4514(3) 0.1011(7) 0.6466(7) 0.087(3) Uani d PDU 0.363(8) 1 C 2
F F8' 0.5011(5) 0.0915(7) 0.5354(4) 0.071(3) Uani d PDU 0.363(8) 1 C 2
F F9' 0.5227(3) -0.0136(4) 0.6325(6) 0.050(2) Uani d PDU 0.363(8) 1 C 2
F F10 0.50376(13) 0.7510(2) 0.9026(2) 0.0550(7) Uani d . 1 1 D .
F F11 0.46071(15) 0.6715(3) 0.7974(2) 0.0724(9) Uani d . 1 1 D .
F F12 0.44353(12) 0.6167(2) 0.9230(3) 0.0645(8) Uani d . 1 1 D .
O O1 0.74885(10) 0.63817(17) 0.2411(2) 0.0245(5) Uani d . 1 1 . .
O O2 0.75368(11) 0.10238(17) 0.3191(2) 0.0255(5) Uani d . 1 1 . .
O O3 0.61131(12) 0.11162(18) 0.6867(2) 0.0287(5) Uani d . 1 1 . .
O O4 0.59885(11) 0.62983(18) 0.8317(2) 0.0281(5) Uani d . 1 1 . .
N N1 0.81933(13) 0.4767(2) 0.3145(2) 0.0214(5) Uani d D 1 1 . .
H H1N 0.8150(17) 0.526(2) 0.2758(18) 0.026 Uiso d D 1 1 . .
N N2 0.80754(13) 0.2661(2) 0.2295(2) 0.0227(5) Uani d D 1 1 . .
H H2N 0.8117(18) 0.210(2) 0.263(2) 0.027 Uiso d D 1 1 . .
N N3 0.66015(13) 0.3092(2) 0.6906(2) 0.0206(5) Uani d D 1 1 . .
H H3N 0.6634(19) 0.2397(11) 0.699(2) 0.025 Uiso d D 1 1 . .
N N4 0.65239(12) 0.4362(2) 0.8506(2) 0.0188(5) Uani d D 1 1 . .
H H4N 0.6551(18) 0.5034(12) 0.836(2) 0.023 Uiso d D 1 1 . .
C C4 0.76321(17) 0.3778(2) 0.4254(2) 0.0273(7) Uani d D 1 1 . .
C C5 0.76608(15) 0.4627(2) 0.3615(2) 0.0218(6) Uani d . 1 1 A .
C C6 0.71094(15) 0.5277(3) 0.3520(2) 0.0244(6) Uani d . 1 1 . .
H H6 0.6749 0.5164 0.3887 0.029 Uiso calc R 1 1 A .
C C7 0.70615(15) 0.6077(2) 0.2919(2) 0.0223(6) Uani d . 1 1 A .
C C8 0.64054(16) 0.6680(3) 0.2888(3) 0.0308(7) Uani d . 1 1 . .
C C9 0.87353(15) 0.4019(2) 0.3033(2) 0.0231(6) Uani d . 1 1 . .
H H9A 0.8760 0.3536 0.3527 0.028 Uiso calc R 1 1 . .
H H9B 0.9152 0.4420 0.2998 0.028 Uiso calc R 1 1 . .
C C10 0.86425(15) 0.3358(3) 0.2227(2) 0.0230(6) Uani d . 1 1 . .
H H10A 0.8585 0.3844 0.1739 0.028 Uiso calc R 1 1 . .
H H10B 0.9038 0.2922 0.2125 0.028 Uiso calc R 1 1 . .
C C14 0.73144(15) 0.3671(2) 0.1403(2) 0.0243(6) Uani d D 1 1 . .
C C15 0.74753(16) 0.2808(2) 0.2002(2) 0.0218(6) Uani d . 1 1 B .
C C16 0.69566(16) 0.2139(3) 0.2243(2) 0.0250(6) Uani d . 1 1 . .
H H16 0.6540 0.2252 0.1994 0.030 Uiso calc R 1 1 B .
C C17 0.70247(15) 0.1316(3) 0.2830(3) 0.0238(6) Uani d . 1 1 B .
C C18 0.64150(18) 0.0659(3) 0.3048(3) 0.0358(8) Uani d . 1 1 . .
C C22 0.59719(15) 0.4511(2) 0.6247(2) 0.0248(6) Uani d D 1 1 . .
C C23 0.60659(15) 0.3393(2) 0.6502(2) 0.0213(6) Uani d . 1 1 C .
C C24 0.55877(15) 0.2635(3) 0.6291(2) 0.0256(6) Uani d . 1 1 . .
H H24 0.5203 0.2865 0.6008 0.031 Uiso calc R 1 1 C .
C C25 0.56605(16) 0.1554(3) 0.6486(3) 0.0274(7) Uani d . 1 1 C .
C C26 0.51242(19) 0.0802(3) 0.6161(3) 0.0467(11) Uani d D 1 1 . .
C C27 0.71201(15) 0.3739(2) 0.7275(2) 0.0200(6) Uani d . 1 1 . .
H H27A 0.7079 0.4487 0.7080 0.024 Uiso calc R 1 1 . .
H H27B 0.7552 0.3465 0.7092 0.024 Uiso calc R 1 1 . .
C C28 0.70705(15) 0.3695(2) 0.8237(2) 0.0194(6) Uani d . 1 1 . .
H H28A 0.7000 0.2950 0.8424 0.023 Uiso calc R 1 1 . .
H H28B 0.7482 0.3958 0.8494 0.023 Uiso calc R 1 1 . .
C C32 0.58421(15) 0.2942(2) 0.9067(2) 0.0237(6) Uani d D 1 1 . .
C C33 0.59499(15) 0.4057(2) 0.8802(2) 0.0195(6) Uani d . 1 1 D .
C C34 0.54391(16) 0.4786(3) 0.8887(2) 0.0243(6) Uani d . 1 1 . .
H H34 0.5039 0.4554 0.9132 0.029 Uiso calc R 1 1 D .
C C35 0.54967(15) 0.5854(3) 0.8622(2) 0.0238(6) Uani d . 1 1 D .
C C36 0.48897(16) 0.6564(3) 0.8712(3) 0.0331(8) Uani d . 1 1 . .

loop_
_atom_site_aniso_label
_atom_site_aniso_U_11
_atom_site_aniso_U_22
_atom_site_aniso_U_33
_atom_site_aniso_U_12
_atom_site_aniso_U_13
_atom_site_aniso_U_23
S1 0.0389(6) 0.0307(6) 0.0202(5) 0.0018(4) -0.0086(4) 0.0065(4)
S2 0.0444(8) 0.0286(6) 0.0196(6) -0.0034(5) -0.0023(4) 0.0044(4)
S3 0.0345(5) 0.0312(5) 0.0388(5) 0.0102(4) -0.0073(4) -0.0019(4)
S4 0.0385(8) 0.0278(7) 0.0347(8) -0.0062(6) -0.0076(6) 0.0157(6)
C1 0.052(3) 0.0195(19) 0.0158(17) 0.0066(19) 0.0069(18) 0.0055(14)
C2 0.034(2) 0.0191(18) 0.029(2) 0.0017(16) 0.0095(18) 0.0034(16)
C3 0.028(2) 0.009(2) 0.044(3) -0.0054(16) 0.021(2) 0.0011(19)
C11 0.064(4) 0.017(3) 0.022(2) -0.009(2) -0.019(2) 0.0030(16)
C12 0.052(3) 0.020(2) 0.027(3) -0.0032(19) -0.022(2) 0.0014(19)
C13 0.037(3) 0.024(2) 0.025(2) -0.009(3) -0.003(3) -0.0018(17)
C19 0.071(3) 0.0204(19) 0.040(2) 0.0077(19) -0.025(2) -0.0027(17)
C20 0.066(3) 0.0229(18) 0.0238(19) -0.0040(18) -0.0130(18) 0.0034(14)
C21 0.030(2) 0.031(2) 0.0221(16) -0.004(2) -0.002(2) -0.0017(13)
C29 0.040(4) 0.018(3) 0.051(4) -0.007(2) 0.011(3) 0.019(3)
C30 0.031(3) 0.024(3) 0.050(4) -0.010(2) 0.001(3) 0.004(3)
C31 0.039(5) 0.018(3) 0.058(5) 0.002(3) -0.012(3) 0.008(3)
F1 0.0253(11) 0.0377(14) 0.133(3) 0.0008(10) 0.0128(14) 0.0210(15)
F2 0.0597(17) 0.0509(16) 0.098(2) 0.0229(14) -0.0003(17) -0.0277(16)
F3 0.0454(15) 0.115(3) 0.0672(18) 0.0397(16) 0.0135(13) 0.0494(18)
F4 0.0242(10) 0.0285(12) 0.114(2) 0.0029(8) 0.0065(13) 0.0132(13)
F5 0.083(2) 0.180(4) 0.0556(18) -0.080(3) 0.0037(16) 0.037(2)
F6 0.0357(12) 0.0205(12) 0.161(3) -0.0042(9) 0.0048(17) -0.0111(15)
F7 0.041(2) 0.052(2) 0.115(4) -0.0208(19) -0.053(3) 0.029(3)
F8 0.105(4) 0.119(5) 0.131(5) -0.029(4) -0.014(3) -0.083(4)
F9 0.057(3) 0.096(4) 0.110(4) -0.052(3) -0.032(3) 0.056(3)
F7' 0.055(4) 0.083(5) 0.122(6) -0.022(4) 0.018(4) -0.015(4)
F8' 0.097(5) 0.064(5) 0.052(4) -0.038(4) -0.033(4) 0.009(3)
F9' 0.039(4) 0.029(3) 0.081(5) -0.009(3) -0.030(3) 0.000(3)
F10 0.0432(13) 0.0328(13) 0.089(2) 0.0075(10) 0.0100(13) -0.0235(13)
F11 0.0778(19) 0.081(2) 0.0579(16) 0.0553(18) -0.0245(15) -0.0128(16)
F12 0.0347(13) 0.0500(15) 0.109(2) 0.0131(11) 0.0295(15) 0.0152(16)
O1 0.0239(11) 0.0206(11) 0.0291(11) -0.0008(8) 0.0029(9) 0.0048(9)
O2 0.0278(11) 0.0187(11) 0.0299(11) 0.0014(9) 0.0003(9) 0.0029(9)
O3 0.0288(12) 0.0240(12) 0.0332(12) -0.0046(9) -0.0100(10) 0.0038(10)
O4 0.0264(11) 0.0207(11) 0.0373(12) -0.0001(9) 0.0027(10) 0.0046(9)
N1 0.0242(12) 0.0166(12) 0.0233(13) 0.0012(10) -0.0013(10) 0.0016(10)
N2 0.0296(14) 0.0164(12) 0.0220(12) -0.0012(10) 0.0006(11) 0.0006(10)
N3 0.0246(13) 0.0159(12) 0.0213(12) -0.0027(10) -0.0020(10) 0.0002(10)
N4 0.0206(11) 0.0141(12) 0.0219(12) -0.0004(10) 0.0001(10) 0.0007(9)
C4 0.0436(19) 0.0223(16) 0.0159(14) 0.0046(14) 0.0039(13) 0.0016(12)
C5 0.0270(15) 0.0193(15) 0.0190(13) -0.0017(12) -0.0008(12) -0.0005(11)
C6 0.0280(15) 0.0221(15) 0.0230(15) -0.0001(13) 0.0070(12) 0.0017(12)
C7 0.0225(14) 0.0201(15) 0.0242(14) -0.0023(11) 0.0001(12) -0.0018(12)
C8 0.0259(16) 0.0235(16) 0.0429(19) 0.0013(13) 0.0060(15) 0.0049(15)
C9 0.0209(14) 0.0219(15) 0.0264(15) 0.0024(12) -0.0025(12) 0.0037(12)
C10 0.0234(14) 0.0211(15) 0.0245(14) 0.0008(12) 0.0021(12) 0.0037(12)
C14 0.0333(16) 0.0196(14) 0.0199(14) -0.0010(12) -0.0051(13) -0.0011(12)
C15 0.0295(16) 0.0189(15) 0.0170(13) 0.0006(12) -0.0016(12) -0.0032(11)
C16 0.0263(15) 0.0236(16) 0.0251(15) 0.0018(12) -0.0044(13) -0.0019(12)
C17 0.0258(15) 0.0177(14) 0.0279(15) -0.0011(11) 0.0029(13) -0.0011(12)
C18 0.0297(17) 0.0284(18) 0.049(2) -0.0022(14) -0.0015(16) 0.0045(16)
C22 0.0311(16) 0.0238(15) 0.0194(14) 0.0014(13) -0.0072(12) 0.0007(12)
C23 0.0242(14) 0.0215(14) 0.0184(13) -0.0006(12) 0.0000(11) 0.0001(11)
C24 0.0248(15) 0.0259(16) 0.0262(15) -0.0018(12) -0.0076(13) 0.0019(12)
C25 0.0268(15) 0.0299(17) 0.0255(15) -0.0051(13) -0.0056(13) 0.0022(13)
C26 0.048(2) 0.032(2) 0.060(3) -0.0172(18) -0.023(2) 0.0123(19)
C27 0.0207(14) 0.0177(14) 0.0217(14) -0.0024(11) -0.0018(12) -0.0019(11)
C28 0.0207(14) 0.0157(13) 0.0219(13) 0.0017(11) -0.0008(11) 0.0002(11)
C32 0.0250(15) 0.0206(15) 0.0256(15) -0.0001(12) 0.0029(12) 0.0034(12)
C33 0.0215(14) 0.0208(14) 0.0163(13) -0.0045(11) -0.0008(11) -0.0004(11)
C34 0.0207(14) 0.0241(16) 0.0279(15) -0.0020(12) 0.0013(12) 0.0044(12)
C35 0.0223(14) 0.0227(16) 0.0264(15) 0.0017(12) -0.0008(12) 0.0002(12)
C36 0.0260(16) 0.0271(18) 0.046(2) 0.0035(14) 0.0005(15) -0.0016(15)

loop_
_atom_type_symbol
_atom_type_description
_atom_type_scat_dispersion_real
_atom_type_scat_dispersion_imag
_atom_type_scat_source
C C 0.0033 0.0016 'International Tables Vol C Tables 4.2.6.8 and 6.1.1.4'
H H 0.0000 0.0000 'International Tables Vol C Tables 4.2.6.8 and 6.1.1.4'
N N 0.0061 0.0033 'International Tables Vol C Tables 4.2.6.8 and 6.1.1.4'
O O 0.0106 0.0060 'International Tables Vol C Tables 4.2.6.8 and 6.1.1.4'
F F 0.0171 0.0103 'International Tables Vol C Tables 4.2.6.8 and 6.1.1.4'
S S 0.1246 0.1234 'International Tables Vol C Tables 4.2.6.8 and 6.1.1.4'

loop_
_geom_angle_atom_site_label_1
_geom_angle_atom_site_label_2
_geom_angle_atom_site_label_3
_geom_angle
C4 S1 C1 92.9(2)
C4 C3' C2' 111.3(7)
C4 C3' H3' 124.3
C2' C3' H3' 124.3
C11 S2 C14 92.0(2)
C14 C13' C12' 112.7(7)
C14 C13' H13' 123.6
C12' C13' H13' 123.6
C19 S3 C22 92.3(2)
C22 C21' C20' 112.0(9)
C22 C21' H21' 124.0
C20' C21' H21' 124.0
C32 S4 C29 91.8(2)
C30' C31' H31' 124.2
C2 C1 S1 112.0(3)
C2 C1 H1 124.0
S1 C1 H1 124.0
C1' C2' C3' 110.2(8)
C1' C2' H2' 124.9
C3' C2' H2' 124.9
C1 C2 C3 110.1(4)
C1 C2 H2 124.9
C3 C2 H2 124.9
C2' C1' S1' 112.8(10)
C2' C1' H1' 123.6
S1' C1' H1' 123.6
C4 C3 C2 114.9(4)
C4 C3 H3 122.5
C2 C3 H3 122.5
C4 S1' C1' 93.3(6)
C12 C11 S2 112.1(4)
C12 C11 H11 123.9
S2 C11 H11 123.9
C11' C12' C13' 112.5(9)
C11' C12' H12' 123.7
C13' C12' H12' 123.7
C11 C12 C13 111.6(4)
C11 C12 H12 124.2
C13 C12 H12 124.2
C12' C11' S2' 111.3(10)
C12' C11' H11' 124.4
S2' C11' H11' 124.4
C14 C13 C12 115.0(4)
C14 C13 H13 122.5
C12 C13 H13 122.5
C11' S2' C14 92.3(6)
C20 C19 S3 112.1(3)
C20 C19 H19 124.0
S3 C19 H19 124.0
C19' C20' C21' 112.6(9)
C19' C20' H20' 123.7
C21' C20' H20' 123.7
C19 C20 C21 111.4(4)
C19 C20 H20 124.3
C21 C20 H20 124.3
C20' C19' S3' 111.2(11)
C20' C19' H19' 124.4
S3' C19' H19' 124.4
C22 C21 C20 114.6(4)
C22 C21 H21 122.7
C20 C21 H21 122.7
C30 C29 S4 113.6(4)
C30 C29 H29 123.2
S4 C29 H29 123.2
C29' C30' C31' 111.9(8)
C29' C30' H30' 124.0
C31' C30' H30' 124.0
C29 C30 C31 110.3(5)
C29 C30 H30 124.8
C31 C30 H30 124.8
C30' C29' S4' 111.7(10)
C30' C29' H29' 124.1
S4' C29' H29' 124.1
C30 C31 C32 114.2(5)
C30 C31 H31 122.9
C32 C31 H31 122.9
C32 S4' C29' 92.8(6)
C5 N1 C9 127.1(3)
C5 N1 H1N 114(2)
C9 N1 H1N 116(2)
C15 N2 C10 129.0(3)
C15 N2 H2N 114(2)
C10 N2 H2N 116(2)
C23 N3 C27 129.7(3)
C23 N3 H3N 114(3)
C27 N3 H3N 116(3)
C33 N4 C28 128.2(3)
C33 N4 H4N 115(2)
C28 N4 H4N 115(3)
C3 C4 C5 123.7(4)
C3' C4 C5 118.2(7)
C3' C4 S1' 112.4(7)
C5 C4 S1' 129.3(4)
C3 C4 S1 109.8(3)
C5 C4 S1 126.0(3)
N1 C5 C6 121.5(3)
N1 C5 C4 120.9(3)
C6 C5 C4 117.6(3)
C7 C6 C5 123.5(3)
C7 C6 H6 118.3
C5 C6 H6 118.3
O1 C7 C6 128.0(3)
O1 C7 C8 116.0(3)
C6 C7 C8 116.0(3)
F3 C8 F1 107.9(3)
F3 C8 F2 104.9(3)
F1 C8 F2 106.7(3)
F3 C8 C7 113.2(3)
F1 C8 C7 113.6(3)
F2 C8 C7 110.0(3)
N1 C9 C10 110.7(2)
N1 C9 H9A 109.5
C10 C9 H9A 109.5
N1 C9 H9B 109.5
C10 C9 H9B 109.5
H9A C9 H9B 108.1
N2 C10 C9 111.1(2)
N2 C10 H10A 109.4
C9 C10 H10A 109.4
N2 C10 H10B 109.4
C9 C10 H10B 109.4
H10A C10 H10B 108.0
C13' C14 C15 130.1(7)
C13 C14 C15 126.1(3)
C13' C14 S2' 111.2(7)
C15 C14 S2' 118.2(3)
C13 C14 S2 109.4(3)
C15 C14 S2 124.3(2)
N2 C15 C16 121.5(3)
N2 C15 C14 122.2(3)
C16 C15 C14 116.3(3)
C17 C16 C15 123.1(3)
C17 C16 H16 118.5
C15 C16 H16 118.5
O2 C17 C16 127.3(3)
O2 C17 C18 115.0(3)
C16 C17 C18 117.7(3)
F6 C18 F5 105.6(4)
F6 C18 F4 106.4(3)
F5 C18 F4 107.9(4)
F6 C18 C17 110.9(3)
F5 C18 C17 111.0(3)
F4 C18 C17 114.6(3)
C21 C22 C23 129.7(3)
C23 C22 S3' 120.8(11)
C21 C22 S3 109.5(3)
C23 C22 S3 120.3(2)
N3 C23 C24 120.0(3)
N3 C23 C22 120.8(3)
C24 C23 C22 119.2(3)
C25 C24 C23 121.9(3)
C25 C24 H24 119.0
C23 C24 H24 119.0
O3 C25 C24 128.2(3)
O3 C25 C26 115.3(3)
C24 C25 C26 116.4(3)
F7 C26 F9 111.5(4)
F9' C26 F8' 110.0(5)
F9' C26 F7' 105.6(5)
F7 C26 F8 105.4(4)
F9 C26 F8 98.9(4)
F9' C26 C25 113.3(3)
F7 C26 C25 117.1(3)
F9 C26 C25 113.3(3)
F8' C26 C25 112.8(4)
F7' C26 C25 114.7(4)
F8 C26 C25 108.6(4)
N3 C27 C28 109.4(2)
N3 C27 H27A 109.8
C28 C27 H27A 109.8
N3 C27 H27B 109.8
C28 C27 H27B 109.8
H27A C27 H27B 108.2
N4 C28 C27 108.7(2)
N4 C28 H28A 109.9
C27 C28 H28A 109.9
N4 C28 H28B 109.9
C27 C28 H28B 109.9
H28A C28 H28B 108.3
C31' C32 C33 124.4(6)
C31 C32 C33 126.2(4)
C33 C32 S4' 123.6(3)
C31 C32 S4 109.9(4)
C33 C32 S4 123.6(2)
S4' C32 S4 112.5(3)
N4 C33 C34 120.7(3)
N4 C33 C32 120.6(3)
C34 C33 C32 118.7(3)
C33 C34 C35 122.1(3)
C33 C34 H34 119.0
C35 C34 H34 119.0
O4 C35 C34 127.4(3)
O4 C35 C36 115.5(3)
C34 C35 C36 117.1(3)
F10 C36 F11 107.8(3)
F10 C36 F12 105.3(3)
F11 C36 F12 107.0(3)
F10 C36 C35 111.7(3)
F11 C36 C35 110.8(3)
F12 C36 C35 113.8(3)

loop_
_geom_bond_atom_site_label_1
_geom_bond_atom_site_label_2
_geom_bond_distance
S1 C4 1.682(3)
S1 C1 1.704(4)
C3' C4 1.408(10)
C3' C2' 1.438(11)
C3' H3' 0.9500
S2 C11 1.710(5)
S2 C14 1.731(3)
C13' C14 1.351(10)
C13' C12' 1.421(11)
C13' H13' 0.9500
S3 C19 1.701(4)
S3 C22 1.716(3)
C21' C22 1.357(12)
C21' C20' 1.420(12)
C21' H21' 0.9500
S4 C32 1.697(3)
S4 C29 1.707(5)
C31' C32 1.387(9)
C31' C30' 1.422(11)
C31' H31' 0.9500
C1 C2 1.367(6)
C1 H1 0.9500
C2' C1' 1.352(11)
C2' H2' 0.9500
C2 C3 1.404(6)
C2 H2 0.9500
C1' S1' 1.705(11)
C1' H1' 0.9500
C3 C4 1.371(5)
C3 H3 0.9500
S1' C4 1.618(7)
C11 C12 1.362(6)
C11 H11 0.9500
C12' C11' 1.368(11)
C12' H12' 0.9500
C12 C13 1.398(6)
C12 H12 0.9500
C11' S2' 1.701(11)
C11' H11' 0.9500
C13 C14 1.367(6)
C13 H13 0.9500
S2' C14 1.722(6)
C19 C20 1.358(6)
C19 H19 0.9500
C20' C19' 1.360(12)
C20' H20' 0.9500
C20 C21 1.400(5)
C20 H20 0.9500
C19' S3' 1.709(12)
C19' H19' 0.9500
C21 C22 1.364(5)
C21 H21 0.9500
S3' C22 1.697(11)
C29 C30 1.357(7)
C29 H29 0.9500
C30' C29' 1.351(11)
C30' H30' 0.9500
C30 C31 1.396(9)
C30 H30 0.9500
C29' S4' 1.708(10)
C29' H29' 0.9500
C31 C32 1.399(7)
C31 H31 0.9500
S4' C32 1.659(6)
F1 C8 1.311(4)
F2 C8 1.340(5)
F3 C8 1.304(4)
F4 C18 1.313(4)
F5 C18 1.310(5)
F6 C18 1.310(5)
F7 C26 1.240(5)
F8 C26 1.368(6)
F9 C26 1.288(5)
F7' C26 1.363(6)
F8' C26 1.306(6)
F9' C26 1.222(6)
F10 C36 1.318(4)
F11 C36 1.317(5)
F12 C36 1.336(5)
O1 C7 1.248(4)
O2 C17 1.248(4)
O3 C25 1.233(4)
O4 C35 1.247(4)
N1 C5 1.331(4)
N1 C9 1.462(4)
N1 H1N 0.875(12)
N2 C15 1.325(4)
N2 C10 1.455(4)
N2 H2N 0.878(12)
N3 C23 1.323(4)
N3 C27 1.457(4)
N3 H3N 0.882(12)
N4 C33 1.321(4)
N4 C28 1.459(4)
N4 H4N 0.874(12)
C4 C5 1.468(4)
C5 C6 1.399(4)
C6 C7 1.385(4)
C6 H6 0.9500
C7 C8 1.541(4)
C9 C10 1.533(4)
C9 H9A 0.9900
C9 H9B 0.9900
C10 H10A 0.9900
C10 H10B 0.9900
C14 C15 1.476(4)
C15 C16 1.405(4)
C16 C17 1.394(5)
C16 H16 0.9500
C17 C18 1.533(5)
C22 C23 1.470(4)
C23 C24 1.402(4)
C24 C25 1.397(5)
C24 H24 0.9500
C25 C26 1.534(5)
C27 C28 1.528(4)
C27 H27A 0.9900
C27 H27B 0.9900
C28 H28A 0.9900
C28 H28B 0.9900
C32 C33 1.474(4)
C33 C34 1.394(4)
C34 C35 1.406(4)
C34 H34 0.9500
C35 C36 1.534(4)

loop_
_geom_hbond_atom_site_label_D
_geom_hbond_atom_site_label_H
_geom_hbond_atom_site_label_A
_geom_hbond_distance_DH
_geom_hbond_distance_HA
_geom_hbond_distance_DA
_geom_hbond_angle_DHA
_geom_hbond_publ_flag
N1 H1n O1 0.880(10) 2.03(3) 2.741(3) 138(3) yes
N2 H2n O2 0.880(10) 2.01(3) 2.726(3) 138(3) yes
N3 H3n O3 0.880(10) 1.93(3) 2.668(3) 140(3) yes
N4 H4n O4 0.870(10) 1.96(3) 2.677(3) 139(3) yes

loop_
_geom_torsion_atom_site_label_1
_geom_torsion_atom_site_label_2
_geom_torsion_atom_site_label_3
_geom_torsion_atom_site_label_4
_geom_torsion
C4 S1 C1 C2 0.1(3)
C4 C3' C2' C1' 0.2(5)
S1 C1 C2 C3 -2.5(5)
C3' C2' C1' S1' -0.1(2)
C1 C2 C3 C4 4.4(7)
C2' C1' S1' C4 -0.1(2)
C14 S2 C11 C12 1.4(4)
C14 C13' C12' C11' -0.1(5)
S2 C11 C12 C13 -1.4(5)
C13' C12' C11' S2' 0.0(2)
C11 C12 C13 C14 0.7(6)
C12' C11' S2' C14 0.02(18)
C22 S3 C19 C20 0.7(3)
C22 C21' C20' C19' 0.0(5)
S3 C19 C20 C21 -0.3(4)
C21' C20' C19' S3' 0.0(2)
C19 C20 C21 C22 -0.4(5)
C20' C19' S3' C22 -0.01(19)
C32 S4 C29 C30 1.2(5)
C32 C31' C30' C29' 0.0(5)
S4 C29 C30 C31 -3.1(8)
C31' C30' C29' S4' 0.0(2)
C29 C30 C31 C32 4.0(12)
C30' C29' S4' C32 0.00(19)
C2 C3 C4 C3' 2.3(11)
C2 C3 C4 C5 -176.2(4)
C2 C3 C4 S1' -12(6)
C2 C3 C4 S1 -4.3(6)
C2' C3' C4 C3 -1.9(9)
C2' C3' C4 C5 176.7(5)
C2' C3' C4 S1' -0.2(6)
C1' S1' C4 C3' 0.2(4)
C1' S1' C4 C5 -176.4(5)
C1' S1' C4 S1 -6.0(5)
C1 S1 C4 C3 2.3(4)
C1 S1 C4 C5 174.0(3)
C1 S1 C4 S1' 3.2(4)
C9 N1 C5 C6 -164.6(3)
C9 N1 C5 C4 15.3(5)
C3 C4 C5 N1 -138.4(5)
C3' C4 C5 N1 43.1(7)
S1' C4 C5 N1 -140.6(5)
S1 C4 C5 N1 51.0(4)
C3 C4 C5 C6 41.4(6)
C3' C4 C5 C6 -137.1(7)
S1' C4 C5 C6 39.3(6)
S1 C4 C5 C6 -129.1(3)
N1 C5 C6 C7 2.6(5)
C4 C5 C6 C7 -177.3(3)
C5 C6 C7 O1 -3.7(5)
C5 C6 C7 C8 177.7(3)
O1 C7 C8 F3 20.9(5)
C6 C7 C8 F3 -160.3(3)
O1 C7 C8 F1 144.5(3)
C6 C7 C8 F1 -36.8(4)
O1 C7 C8 F2 -96.0(4)
C6 C7 C8 F2 82.7(4)
C5 N1 C9 C10 96.2(4)
C15 N2 C10 C9 98.3(4)
N1 C9 C10 N2 -65.9(3)
C12' C13' C14 C13 -4.0(7)
C12' C13' C14 C15 172.0(10)
C12' C13' C14 S2' 0.1(6)
C12 C13 C14 C13' 1.0(11)
C12 C13 C14 C15 -175.2(4)
C12 C13 C14 S2 0.4(6)
C11' S2' C14 C13' -0.1(4)
C11' S2' C14 C15 -173.0(9)
C11' S2' C14 S2 -1.2(9)
C11 S2 C14 C13 -1.0(4)
C11 S2 C14 C15 174.7(3)
C11 S2 C14 S2' 3.4(4)
C10 N2 C15 C16 -169.2(3)
C10 N2 C15 C14 11.3(5)
C13' C14 C15 N2 41.9(11)
C13 C14 C15 N2 -142.9(4)
S2' C14 C15 N2 -146.6(4)
S2 C14 C15 N2 42.2(4)
C13' C14 C15 C16 -137.6(11)
C13 C14 C15 C16 37.6(5)
S2' C14 C15 C16 33.9(4)
S2 C14 C15 C16 -137.3(3)
N2 C15 C16 C17 3.2(5)
C14 C15 C16 C17 -177.3(3)
C15 C16 C17 O2 -3.3(5)
C15 C16 C17 C18 178.9(3)
O2 C17 C18 F6 -72.0(4)
C16 C17 C18 F6 106.1(4)
O2 C17 C18 F5 45.0(5)
C16 C17 C18 F5 -136.9(4)
O2 C17 C18 F4 167.5(3)
C16 C17 C18 F4 -14.3(5)
C20' C21' C22 C21 -1.4(16)
C20' C21' C22 C23 -166(3)
C20' C21' C22 S3' 0.0(6)
C20 C21 C22 C23 173.5(3)
C20 C21 C22 S3' -163(9)
C20 C21 C22 S3 0.9(4)
C19' S3' C22 C21' 0.0(4)
C19 S3 C22 C21 -0.9(3)
C19 S3 C22 C23 -174.3(3)
C19 S3 C22 S3' 2.1(15)
C27 N3 C23 C24 -171.8(3)
C27 N3 C23 C22 9.9(5)
C21' C22 C23 N3 -150(3)
C21 C22 C23 N3 48.7(5)
S3' C22 C23 N3 44.2(15)
S3 C22 C23 N3 -139.5(3)
C21' C22 C23 C24 31(3)
C21 C22 C23 C24 -129.6(4)
S3' C22 C23 C24 -134.1(15)
S3 C22 C23 C24 42.2(4)
N3 C23 C24 C25 -0.9(5)
C22 C23 C24 C25 177.4(3)
C23 C24 C25 O3 2.1(6)
C23 C24 C25 C26 -175.6(3)
O3 C25 C26 F9' -0.5(7)
C24 C25 C26 F9' 177.5(6)
O3 C25 C26 F7 173.8(5)
C24 C25 C26 F7 -8.2(6)
O3 C25 C26 F9 41.8(6)
C24 C25 C26 F9 -140.1(5)
O3 C25 C26 F8' -126.4(6)
C24 C25 C26 F8' 51.7(7)
O3 C25 C26 F7' 120.8(7)
C24 C25 C26 F7' -61.2(7)
O3 C25 C26 F8 -67.0(6)
C24 C25 C26 F8 111.0(5)
C23 N3 C27 C28 108.1(3)
C33 N4 C28 C27 107.6(3)
N3 C27 C28 N4 -75.1(3)
C30' C31' C32 C31 -0.5(10)
C30' C31' C32 C33 175.9(6)
C30' C31' C32 S4' 0.0(6)
C30' C31' C32 S4 11E1(2)
C30 C31 C32 C31' -1.4(14)
C30 C31 C32 C33 -177.7(6)
C30 C31 C32 S4' -17E1(2)
C30 C31 C32 S4 -3.1(12)
C29' S4' C32 C31' 0.0(4)
C29' S4' C32 C33 -175.9(5)
C29' S4' C32 S4 -1.7(5)
C29 S4 C32 C31 1.0(7)
C29 S4 C32 C33 175.8(4)
C29 S4 C32 S4' 1.6(4)
C28 N4 C33 C34 -168.3(3)
C28 N4 C33 C32 13.1(4)
C31' C32 C33 N4 54.7(7)
C31 C32 C33 N4 -129.5(8)
S4' C32 C33 N4 -129.9(4)
S4 C32 C33 N4 56.6(4)
C31' C32 C33 C34 -123.9(6)
C31 C32 C33 C34 51.9(9)
S4' C32 C33 C34 51.5(5)
S4 C32 C33 C34 -122.1(3)
N4 C33 C34 C35 3.6(5)
C32 C33 C34 C35 -177.8(3)
C33 C34 C35 O4 -2.6(5)
C33 C34 C35 C36 177.2(3)
O4 C35 C36 F10 -44.5(4)
C34 C35 C36 F10 135.7(3)
O4 C35 C36 F11 75.8(4)
C34 C35 C36 F11 -104.0(4)
O4 C35 C36 F12 -163.5(3)
C34 C35 C36 F12 16.6(5)
